data_4500168
loop_
_publ_author_name
'Yao, Xiao-Qiang'
'Cao, Da-Peng'
'Hu, Jin-Song'
'Li, Yi-Zhi'
'Guo, Zi-Jian'
'Zheng, He-Gen'

_publ_section_title
;
 Chiral and Porous Coordination Polymers Based on an N-Centered Triangular
 Rigid Ligand
;
_journal_issue 1
_journal_name_full 'Crystal Growth &amp; Design'
_journal_page_first 231
_journal_paper_doi 10.1021/cg1011764
_journal_volume 11
_journal_year 2011
_chemical_formula_sum 'C54 H66 Cl2 Co N14 O12'
_chemical_formula_weight 1233.04
_chemical_name_systematic
; 
 ? 
;
_space_group_IT_number 148
_symmetry_cell_setting trigonal
_symmetry_space_group_name_Hall '-R 3'
_symmetry_space_group_name_H-M 'R -3 :H'
_atom_sites_solution_hydrogens geom
_atom_sites_solution_primary direct
_atom_sites_solution_secondary difmap
_audit_creation_method SHELXL-97
_cell_angle_alpha 90.00
_cell_angle_beta 90.00
_cell_angle_gamma 120.00
_cell_formula_units_Z 3
_cell_length_a 16.0155(10)
_cell_length_b 16.0155(10)
_cell_length_c 26.675(3)
_cell_measurement_reflns_used 4499
_cell_measurement_temperature 291(2)
_cell_measurement_theta_max 26.71
_cell_measurement_theta_min 2.29
_cell_volume 5925.4(8)
_computing_cell_refinement 'Bruker SMART'
_computing_data_collection 'Bruker SMART'
_computing_data_reduction 'Bruker SAINT'
_computing_molecular_graphics 'Bruker SHELXTL'
_computing_publication_material 'Bruker SHELXTL'
_computing_structure_refinement 'SHELXL-97 (Sheldrick, 1997)'
_computing_structure_solution 'SHELXS-97 (Sheldrick, 1990)'
_diffrn_ambient_temperature 291(2)
_diffrn_measured_fraction_theta_full 1.000
_diffrn_measured_fraction_theta_max 1.000
_diffrn_radiation_monochromator graphite
_diffrn_radiation_source 'fine-focus sealed tube'
_diffrn_radiation_type MoK\a
_diffrn_radiation_wavelength 0.71073
_diffrn_reflns_av_R_equivalents 0.0454
_diffrn_reflns_av_sigmaI/netI 0.0539
_diffrn_reflns_limit_h_max 18
_diffrn_reflns_limit_h_min -19
_diffrn_reflns_limit_k_max 19
_diffrn_reflns_limit_k_min -12
_diffrn_reflns_limit_l_max 32
_diffrn_reflns_limit_l_min -32
_diffrn_reflns_number 10852
_diffrn_reflns_theta_full 26.00
_diffrn_reflns_theta_max 26.00
_diffrn_reflns_theta_min 2.12
_exptl_absorpt_coefficient_mu 0.339
_exptl_absorpt_correction_T_max 0.9292
_exptl_absorpt_correction_T_min 0.9111
_exptl_absorpt_correction_type multi-scan
_exptl_absorpt_process_details 'SADABS; Bruker, 2000'
_exptl_crystal_colour orange
_exptl_crystal_density_diffrn 1.037
_exptl_crystal_density_method 'not measured'
_exptl_crystal_description block
_exptl_crystal_F_000 1935
_exptl_crystal_size_max 0.28
_exptl_crystal_size_mid 0.24
_exptl_crystal_size_min 0.22
_refine_diff_density_max 0.268
_refine_diff_density_min -0.276
_refine_diff_density_rms 0.041
_refine_ls_extinction_method none
_refine_ls_goodness_of_fit_ref 1.056
_refine_ls_hydrogen_treatment constr
_refine_ls_matrix_type full
_refine_ls_number_parameters 146
_refine_ls_number_reflns 2596
_refine_ls_number_restraints 0
_refine_ls_restrained_S_all 1.056
_refine_ls_R_factor_all 0.0713
_refine_ls_R_factor_gt 0.0529
_refine_ls_shift/su_max 0.000
_refine_ls_shift/su_mean 0.000
_refine_ls_structure_factor_coef Fsqd
_refine_ls_weighting_details 'calc w=1/[\s^2^(Fo^2^)+(0.06P)^2^+1.99P] where P=(Fo^2^+2Fc^2^)/3'
_refine_ls_weighting_scheme calc
_refine_ls_wR_factor_gt 0.1162
_refine_ls_wR_factor_ref 0.1203
_reflns_number_gt 1956
_reflns_number_total 2596
_reflns_threshold_expression >2sigma(I)
_cod_data_source_file cg1011764_si_002.cif
_cod_data_source_block 2
_cod_depositor_comments
;
The following automatic conversions were performed:

'_symmetry_cell_setting' value 'Trigonal' changed to 'trigonal'
according to /home/saulius/struct/CIF-dictionaries/cif_core.dic
dictionary named 'cif_core.dic' version 2.4.1 from
2010-06-29.

'_refine_ls_hydrogen_treatment' value 'CONSTR' changed
to 'constr' according to
/home/saulius/struct/CIF-dictionaries/cif_core.dic dictionary named
'cif_core.dic' version 2.4.1 from 2010-06-29.

Automatic conversion script
Id: cif_fix_values 1715 2011-07-08 13:25:40Z adriana 
;
_cod_original_cell_volume 5925.5(9)
_cod_original_sg_symbol_H-M R-3
_cod_database_code 4500168

loop_
_symmetry_equiv_pos_as_xyz
'x, y, z'
'-y, x-y, z'
'-x+y, -x, z'
'x+2/3, y+1/3, z+1/3'
'-y+2/3, x-y+1/3, z+1/3'
'-x+y+2/3, -x+1/3, z+1/3'
'x+1/3, y+2/3, z+2/3'
'-y+1/3, x-y+2/3, z+2/3'
'-x+y+1/3, -x+2/3, z+2/3'
'-x, -y, -z'
'y, -x+y, -z'
'x-y, x, -z'
'-x+2/3, -y+1/3, -z+1/3'
'y+2/3, -x+y+1/3, -z+1/3'
'x-y+2/3, x+1/3, -z+1/3'
'-x+1/3, -y+2/3, -z+2/3'
'y+1/3, -x+y+2/3, -z+2/3'
'x-y+1/3, x+2/3, -z+2/3'

loop_
_atom_site_label
_atom_site_type_symbol
_atom_site_fract_x
_atom_site_fract_y
_atom_site_fract_z
_atom_site_U_iso_or_equiv
_atom_site_adp_type
_atom_site_occupancy
_atom_site_symmetry_multiplicity
_atom_site_calc_flag
_atom_site_refinement_flags
C1 C 0.11681(17) 0.13867(17) 0.09002(9) 0.0407(5) Uani 1 1 d .
H1 H 0.0620 0.1377 0.1024 0.049 Uiso 1 1 calc R
C2 C 0.20370(16) 0.18326(19) 0.11210(9) 0.0446(6) Uani 1 1 d .
H2 H 0.2193 0.2171 0.1422 0.054 Uiso 1 1 calc R
C3 C 0.21036(15) 0.11484(16) 0.04410(8) 0.0327(5) Uani 1 1 d .
H3 H 0.2338 0.0931 0.0184 0.039 Uiso 1 1 calc R
C4 C 0.36648(15) 0.20834(16) 0.08920(9) 0.0367(5) Uani 1 1 d .
C5 C 0.41845(16) 0.28885(16) 0.11833(8) 0.0336(5) Uani 1 1 d .
H5 H 0.3872 0.3164 0.1350 0.040 Uiso 1 1 calc R
C6 C 0.51727(16) 0.32898(17) 0.12286(9) 0.0401(6) Uani 1 1 d .
H6 H 0.5520 0.3824 0.1433 0.048 Uiso 1 1 calc R
C7 C 0.56443(16) 0.28992(16) 0.09703(8) 0.0366(5) Uani 1 1 d .
C8 C 0.51198(15) 0.20777(16) 0.06912(8) 0.0325(5) Uani 1 1 d .
H8 H 0.5431 0.1803 0.0522 0.039 Uiso 1 1 calc R
C9 C 0.41201(17) 0.16566(18) 0.06622(9) 0.0441(6) Uani 1 1 d .
H9 H 0.3762 0.1084 0.0486 0.053 Uiso 1 1 calc R
Cl1 Cl 0.3333 0.6667 0.28442(4) 0.0504(3) Uani 1 3 d S
Co1 Co 0.0000 0.0000 0.0000 0.0298(2) Uani 1 6 d S
N1 N 0.12020(12) 0.09571(12) 0.04747(7) 0.0299(4) Uani 1 1 d .
N2 N 0.26399(13) 0.16993(14) 0.08266(7) 0.0391(5) Uani 1 1 d .
N3 N 0.6667 0.3333 0.10133(12) 0.0320(7) Uani 1 3 d S
O1W O 0.2792(4) 0.3762(4) 0.19418(19) 0.0492(13) Uani 0.3333 1 d P
H1X H 0.2998 0.4292 0.1785 0.059 Uiso 0.3333 1 d PR
H1Y H 0.2424 0.3730 0.2180 0.059 Uiso 0.3333 1 d PR
O2W O 0.3333 0.6667 0.1667 0.0491(10) Uani 1 6 d S
H2X H 0.3652 0.6878 0.1396 0.059 Uiso 0.1667 1 d PR
H2Y H 0.2801 0.6658 0.1640 0.059 Uiso 0.1667 1 d PR
O3W O 0.2607(2) 0.9153(2) 0.05273(12) 0.0419(8) Uani 0.50 1 d P
H3X H 0.2758 0.9137 0.0224 0.050 Uiso 0.50 1 d PR
H3Y H 0.2011 0.8976 0.0545 0.050 Uiso 0.50 1 d PR
O4W O 0.4298(2) 0.9959(2) 0.98467(12) 0.0441(8) Uani 0.50 1 d P
H4X H 0.4240 0.9937 0.9529 0.053 Uiso 0.50 1 d PR
H4Y H 0.4855 1.0057 0.9926 0.053 Uiso 0.50 1 d PR
O5W O 0.3840(2) 0.1089(2) 0.94119(12) 0.0381(7) Uani 0.50 1 d P
H5X H 0.4305 0.1149 0.9232 0.046 Uiso 0.50 1 d PR
H5Y H 0.3867 0.1631 0.9439 0.046 Uiso 0.50 1 d PR

loop_
_atom_site_aniso_label
_atom_site_aniso_U_11
_atom_site_aniso_U_22
_atom_site_aniso_U_33
_atom_site_aniso_U_23
_atom_site_aniso_U_13
_atom_site_aniso_U_12
C1 0.0335(12) 0.0394(13) 0.0424(13) -0.0159(10) -0.0073(10) 0.0130(10)
C2 0.0309(12) 0.0504(15) 0.0434(13) -0.0185(11) -0.0125(10) 0.0135(11)
C3 0.0308(11) 0.0417(12) 0.0345(11) 0.0099(9) -0.0034(9) 0.0247(10)
C4 0.0292(11) 0.0366(12) 0.0424(12) -0.0012(10) -0.0053(9) 0.0150(10)
C5 0.0354(12) 0.0396(12) 0.0367(11) 0.0027(9) -0.0068(9) 0.0269(10)
C6 0.0338(12) 0.0374(12) 0.0372(12) -0.0112(10) -0.0081(9) 0.0089(10)
C7 0.0301(11) 0.0339(12) 0.0413(12) 0.0012(9) -0.0018(9) 0.0128(10)
C8 0.0338(11) 0.0347(11) 0.0430(12) 0.0026(9) -0.0058(9) 0.0276(10)
C9 0.0355(12) 0.0437(14) 0.0457(14) -0.0174(11) -0.0085(10) 0.0143(11)
Cl1 0.0524(4) 0.0524(4) 0.0464(6) 0.000 0.000 0.0262(2)
Co1 0.0270(3) 0.0270(3) 0.0355(4) 0.000 0.000 0.01348(13)
N1 0.0238(8) 0.0240(9) 0.0389(10) 0.0032(7) -0.0002(7) 0.0098(7)
N2 0.0297(10) 0.0342(10) 0.0488(12) -0.0041(8) -0.0033(8) 0.0126(8)
N3 0.0252(10) 0.0252(10) 0.0456(18) 0.000 0.000 0.0126(5)
O1W 0.043(3) 0.042(3) 0.051(3) -0.019(2) -0.006(2) 0.012(2)
O2W 0.0481(15) 0.0481(15) 0.051(3) 0.000 0.000 0.0240(8)
O3W 0.0348(17) 0.0470(19) 0.0466(18) -0.0164(15) -0.0078(14) 0.0224(15)
O4W 0.0443(19) 0.046(2) 0.0418(18) -0.0071(15) -0.0108(15) 0.0229(16)
O5W 0.0327(17) 0.0361(17) 0.0460(18) -0.0086(14) -0.0043(13) 0.0175(14)

loop_
_atom_type_symbol
_atom_type_description
_atom_type_scat_dispersion_real
_atom_type_scat_dispersion_imag
_atom_type_scat_source
C C 0.0033 0.0016 'International Tables Vol C Tables 4.2.6.8 and 6.1.1.4'
H H 0.0000 0.0000 'International Tables Vol C Tables 4.2.6.8 and 6.1.1.4'
N N 0.0061 0.0033 'International Tables Vol C Tables 4.2.6.8 and 6.1.1.4'
O O 0.0106 0.0060 'International Tables Vol C Tables 4.2.6.8 and 6.1.1.4'
Co Co 0.3494 0.9721 'International Tables Vol C Tables 4.2.6.8 and 6.1.1.4'
Cl Cl 0.1484 0.1585 'International Tables Vol C Tables 4.2.6.8 and 6.1.1.4'

loop_
_geom_angle_atom_site_label_1
_geom_angle_atom_site_label_2
_geom_angle_atom_site_label_3
_geom_angle
_geom_angle_site_symmetry_1
_geom_angle_site_symmetry_3
C2 C1 N1 110.3(2) . .
C2 C1 H1 124.8 . .
N1 C1 H1 124.8 . .
C1 C2 N2 107.2(2) . .
C1 C2 H2 126.4 . .
N2 C2 H2 126.4 . .
N1 C3 N2 111.4(2) . .
N1 C3 H3 124.3 . .
N2 C3 H3 124.3 . .
C9 C4 C5 119.9(2) . .
C9 C4 N2 120.5(2) . .
C5 C4 N2 119.6(2) . .
C4 C5 C6 120.1(2) . .
C4 C5 H5 120.0 . .
C6 C5 H5 120.0 . .
C7 C6 C5 120.2(2) . .
C7 C6 H6 119.9 . .
C5 C6 H6 119.9 . .
C8 C7 C6 119.5(2) . .
C8 C7 N3 120.9(2) . .
C6 C7 N3 119.5(2) . .
C7 C8 C9 119.9(2) . .
C7 C8 H8 120.1 . .
C9 C8 H8 120.1 . .
C4 C9 C8 120.2(2) . .
C4 C9 H9 119.9 . .
C8 C9 H9 119.9 . .
N1 Co1 N1 180.00(17) 10 .
N1 Co1 N1 90.63(7) 10 2
N1 Co1 N1 89.37(7) . 2
N1 Co1 N1 90.63(7) 10 3
N1 Co1 N1 89.37(7) . 3
N1 Co1 N1 89.37(7) 2 3
N1 Co1 N1 89.37(7) 10 12
N1 Co1 N1 90.63(7) . 12
N1 Co1 N1 90.63(7) 2 12
N1 Co1 N1 180.00(10) 3 12
N1 Co1 N1 89.37(7) 10 11
N1 Co1 N1 90.63(7) . 11
N1 Co1 N1 180.00(11) 2 11
N1 Co1 N1 90.63(7) 3 11
N1 Co1 N1 89.37(7) 12 11
C3 N1 C1 104.97(19) . .
C3 N1 Co1 127.22(15) . .
C1 N1 Co1 127.35(14) . .
C2 N2 C3 106.08(18) . .
C2 N2 C4 127.97(19) . .
C3 N2 C4 125.9(2) . .
C7 N3 C7 119.36(5) 2_655 3_665
C7 N3 C7 119.36(5) 2_655 .
C7 N3 C7 119.36(5) 3_665 .
H1X O1W H1Y 109.8 . .
H2X O2W H2Y 109.5 . .
H3X O3W H3Y 109.5 . .
H4X O4W H4Y 109.8 . .
H5X O5W H5Y 109.8 . .

loop_
_geom_bond_atom_site_label_1
_geom_bond_atom_site_label_2
_geom_bond_distance
_geom_bond_site_symmetry_2
C1 C2 1.341(3) .
C1 N1 1.342(3) .
C1 H1 0.9300 .
C2 N2 1.342(3) .
C2 H2 0.9300 .
C3 N1 1.321(3) .
C3 N2 1.348(3) .
C3 H3 0.9300 .
C4 C9 1.369(3) .
C4 C5 1.373(3) .
C4 N2 1.447(3) .
C5 C6 1.384(3) .
C5 H5 0.9300 .
C6 C7 1.382(3) .
C6 H6 0.9300 .
C7 C8 1.373(3) .
C7 N3 1.428(2) .
C8 C9 1.394(3) .
C8 H8 0.9300 .
C9 H9 0.9300 .
Co1 N1 2.1699(17) 10
Co1 N1 2.1699(17) .
Co1 N1 2.1699(17) 2
Co1 N1 2.1699(17) 3
Co1 N1 2.1699(17) 12
Co1 N1 2.1699(17) 11
N3 C7 1.428(2) 2_655
N3 C7 1.428(2) 3_665
O1W H1X 0.8500 .
O1W H1Y 0.8501 .
O2W H2X 0.8500 .
O2W H2Y 0.8499 .
O3W H3X 0.8500 .
O3W H3Y 0.8500 .
O4W H4X 0.8501 .
O4W H4Y 0.8501 .
O5W H5X 0.8500 .
O5W H5Y 0.8500 .

loop_
_geom_torsion_atom_site_label_1
_geom_torsion_atom_site_label_2
_geom_torsion_atom_site_label_3
_geom_torsion_atom_site_label_4
_geom_torsion
_geom_torsion_site_symmetry_1
_geom_torsion_site_symmetry_4
N1 C1 C2 N2 1.1(3) . .
C9 C4 C5 C6 2.5(4) . .
N2 C4 C5 C6 -176.8(2) . .
C4 C5 C6 C7 1.8(4) . .
C5 C6 C7 C8 -3.7(3) . .
C5 C6 C7 N3 178.8(2) . .
C6 C7 C8 C9 1.3(3) . .
N3 C7 C8 C9 178.8(2) . .
C5 C4 C9 C8 -4.9(4) . .
N2 C4 C9 C8 174.4(2) . .
C7 C8 C9 C4 3.0(4) . .
N2 C3 N1 C1 -1.2(2) . .
N2 C3 N1 Co1 -173.83(14) . .
C2 C1 N1 C3 0.1(3) . .
C2 C1 N1 Co1 172.69(16) . .
N1 Co1 N1 C3 0.00(11) 10 .
N1 Co1 N1 C3 175.33(17) 2 .
N1 Co1 N1 C3 86.0(2) 3 .
N1 Co1 N1 C3 -94.0(2) 12 .
N1 Co1 N1 C3 -4.67(17) 11 .
N1 Co1 N1 C1 0.00(13) 10 .
N1 Co1 N1 C1 4.28(19) 2 .
N1 Co1 N1 C1 -85.11(16) 3 .
N1 Co1 N1 C1 94.89(16) 12 .
N1 Co1 N1 C1 -175.72(19) 11 .
C1 C2 N2 C3 -1.7(3) . .
C1 C2 N2 C4 176.6(2) . .
N1 C3 N2 C2 1.8(3) . .
N1 C3 N2 C4 -176.49(19) . .
C9 C4 N2 C2 159.1(3) . .
C5 C4 N2 C2 -21.5(4) . .
C9 C4 N2 C3 -22.9(4) . .
C5 C4 N2 C3 156.4(2) . .
C8 C7 N3 C7 -27.9(4) . 2_655
C6 C7 N3 C7 149.6(2) . 2_655
C8 C7 N3 C7 136.2(2) . 3_665
C6 C7 N3 C7 -46.3(4) . 3_665
